data_1558446
loop_
_publ_author_name
'Janickis, Vitalijus'
'Maroy, Kjartan'

_publ_section_title
;
 The Dihydrogentrisulfanediphosphonate Ion. Preparation and Crystal
 Structures of BaH2S3P2O6.C2H5OH and [Co(en)2Cl(H2O)]H2S3P2O6.H2O
;
_journal_name_full 'Acta Chemica Scandinavica'
_journal_page_first 465
_journal_page_last 470
_journal_paper_doi 10.3891/acta.chem.scand.48-0465
_journal_volume 48
_journal_year 1994
_chemical_formula_sum 'C4 H22 Cl Co N4 O8 P2 S3'
_chemical_formula_weight 506.8
_chemical_name_common
;
[Co(en)2Cl(H2O)]H2S3P2O6.H2O
;
_space_group_IT_number 2
_space_group_name_Hall '-P 1'
_space_group_name_H-M_alt 'P -1'
_symmetry_cell_setting triclinic
_symmetry_Int_Tables_number 2
_symmetry_space_group_name_Hall '-P 1'
_symmetry_space_group_name_H-M 'P -1'
_cell_angle_alpha 87.68(1)
_cell_angle_beta 84.04(1)
_cell_angle_gamma 69.33(1)
_cell_formula_units_Z 2
_cell_length_a 7.328(1)
_cell_length_b 9.892(1)
_cell_length_c 13.613(1)
_cell_volume 918.27(18)
_diffrn_ambient_temperature 293
_diffrn_radiation_probe x-ray
_diffrn_radiation_type MoK\a
_diffrn_radiation_wavelength 0.71069
_exptl_absorpt_coefficient_mu 1.62
_exptl_crystal_density_diffrn 1.833
_exptl_crystal_F_000 520
_refine_ls_goodness_of_fit_ref 1.201
_refine_ls_number_parameters 228
_refine_ls_number_reflns 3791
_refine_ls_R_factor_gt 0.047
_refine_ls_wR_factor_gt 0.046
_cod_data_source_file Acta-Chem-Scand-1994-48-465-2.cif
_cod_data_source_block 2
_cod_original_formula_sum 'C4 H22 Co Cl N4 O8 P2 S3'
_cod_database_code 1558446

loop_
_space_group_symop_id
_space_group_symop_operation_xyz
1 x,y,z
2 -x,-y,-z

loop_
_atom_site_label
_atom_site_type_symbol
_atom_site_thermal_displace_type
_atom_site_fract_x
_atom_site_fract_y
_atom_site_fract_z
_atom_site_occupancy
_atom_site_U_iso_or_equiv
_atom_site_calc_flag
_atom_site_refinement_flags
_atom_site_disorder_assembly
_atom_site_disorder_group
Co Co Uiso 0.03364(6) 0.24838(4) 0.30371(4) 1.000 0.0291(1) . . . .
Cl Cl Uiso -0.2498(5) 0.22084(10) 0.35366(8) 1.000 0.0495(3) . . . .
S1 S Uiso 0.32871(17) 0.19679(11) 0.94881(8) 1.000 0.0518(3) . . . .
S2 S Uiso 0.61153(17) 0.18710(12) 0.94363(8) 1.000 0.0509(3) . . . .
S3 S Uiso 0.62589(17) 0.38111(11) 0.88962(9) 1.000 0.0503(3) . . . .
P1 P Uiso 0.31418(14) 0.10150(10) 0.81456(8) 1.000 0.0377(3) . . . .
P2 P Uiso 0.70003(13) 0.34703(9) 0.73546(7) 1.000 0.0347(3) . . . .
O7 O Uiso 0.2764(4) 0.2736(2) 0.2567(3) 1.000 0.0559(9) . . . .
N1 N Uiso 0.0283(5) 0.3367(3) 0.4301(3) 1.000 0.0478(9) . . . .
N2 N Uiso 0.1818(5) 0.0656(3) 0.3636(3) 1.000 0.0453(9) . . . .
N3 N Uiso 0.0382(5) 0.1587(3) 0.1777(2) 1.000 0.0388(8) . . . .
N4 N Uiso -0.1001(5) 0.4323(3) 0.2401(3) 1.000 0.0446(9) . . . .
O1 O Uiso 0.2870(4) 0.2240(3) 0.7346(2) 1.000 0.0632(9) . . . .
C1 C Uiso 0.0805(8) 0.2222(6) 0.5056(3) 1.000 0.0684(13) . . . .
O2 O Uiso 0.1219(4) 0.0798(3) 0.8320(3) 1.000 0.0490(8) . . . .
C2 C Uiso 0.2423(8) 0.0959(5) 0.4589(4) 1.000 0.0659(13) . . . .
C3 C Uiso -0.0935(6) 0.2672(5) 0.1143(3) 1.000 0.0519(13) . . . .
O3 O Uiso 0.4945(4) -0.0224(3) 0.7940(3) 1.000 0.0652(10) . . . .
O4 O Uiso 0.8531(4) 0.1920(3) 0.7237(2) 1.000 0.0462(8) . . . .
C4 C Uiso -0.0742(7) 0.4095(4) 0.1311(3) 1.000 0.0532(13) . . . .
O5 O Uiso 0.5240(4) 0.3491(3) 0.6871(2) 1.000 0.0512(8) . . . .
O6 O Uiso 0.7781(4) 0.4626(3) 0.7046(2) 1.000 0.0509(8) . . . .
O8 O Uiso 0.3480(5) 0.4194(4) 0.5080(2) 1.000 0.0616(10) . . . .
H17 H Uiso 0.2887(6) 0.345(4) 0.268(3) 1.000 0.048(11) . . . .
H18 H Uiso 0.354(5) 0.216(3) 0.239(3) 1.000 0.029(11) . . . .
H20 H Uiso 0.949(7) 0.171(5) 0.750(4) 1.000 0.076(13) . . . .
H21 H Uiso 0.419(10) 0.419(7) 0.456(5) 1.000 0.15(3) . . . .
H22 H Uiso 0.425(8) 0.396(6) 0.554(4) 1.000 0.10(3) . . . .

loop_
_atom_type_symbol
_atom_type_description
_atom_type_scat_dispersion_real
_atom_type_scat_dispersion_imag
_atom_type_scat_source
C C 0.0033 0.0016 ' International Tables Vol C Tables 4.2.6.8 and 6.1.1.4'
H H 0.0000 0.0000 ' International Tables Vol C Tables 4.2.6.8 and 6.1.1.4'
Cl Cl 0.1484 0.1585 ' International Tables Vol C Tables 4.2.6.8 and 6.1.1.4'
Co Co 0.3494 0.9721 ' International Tables Vol C Tables 4.2.6.8 and 6.1.1.4'
N N 0.0061 0.0033 ' International Tables Vol C Tables 4.2.6.8 and 6.1.1.4'
O O 0.0106 0.0060 ' International Tables Vol C Tables 4.2.6.8 and 6.1.1.4'
P P 0.1023 0.0942 ' International Tables Vol C Tables 4.2.6.8 and 6.1.1.4'
S S 0.1246 0.1234 ' International Tables Vol C Tables 4.2.6.8 and 6.1.1.4'

loop_
_geom_angle_atom_site_label_1
_geom_angle_atom_site_label_2
_geom_angle_atom_site_label_3
_geom_angle
_geom_angle_site_symmetry_1
_geom_angle_site_symmetry_2
_geom_angle_site_symmetry_3
_geom_angle_publ_flag
Cl Co O7 178.33(13) . . . yes
Cl Co N1 89.90(12) . . . yes
Cl Co N2 91.92(12) . . . yes
Cl Co N3 89.74(12) . . . yes
Cl Co N4 91.47(12) . . . yes
O7 Co N1 91.41(16) . . . yes
O7 Co N2 89.20(14) . . . yes
O7 Co N3 88.96(16) . . . yes
O7 Co N4 87.41(14) . . . yes
N1 Co N2 86.47(15) . . . yes
N1 Co N3 179.52(13) . . . yes
N1 Co N4 93.99(14) . . . yes
N2 Co N3 93.22(14) . . . yes
N2 Co N4 176.58(16) . . . yes
N3 Co N4 86.34(14) . . . yes
S2 S1 P1 104.37(7) . . . yes
S1 S2 S3 108.42(7) . . . yes
S2 S3 P2 104.45(6) . . . yes
S1 P1 O2 102.17(16) . . . yes
S1 P1 O3 108.58(16) . . . yes
O1 P1 O2 106.12(19) . . . yes
O1 P1 O3 113.01(19) . . . yes
S1 P1 O1 105.54(12) . . . yes
O2 P1 O3 120.04(17) . . . yes
O4 P2 O6 114.25(17) . . . yes
O5 P2 O6 115.87(17) . . . yes
O4 P2 O5 107.01(16) . . . yes
S3 P2 O4 106.12(11) . . . yes
S3 P2 O5 109.86(12) . . . yes
S3 P2 O6 103.24(12) . . . yes
Co N1 C1 108.7(3) . . . yes
Co N2 C2 108.7(2) . . . yes
Co N3 C3 108.9(2) . . . yes
Co N4 C4 108.4(2) . . . yes
H17 O7 H18 121(3) . . . no
Co O7 H17 118(2) . . . no
Co O7 H18 120(3) . . . no
N1 C1 C2 107.2(4) . . . yes
N2 C2 C1 108.0(4) . . . yes
N3 C3 C4 107.8(4) . . . yes
N4 C4 C3 107.0(3) . . . yes
P2 O4 H20 120(4) . . . no
H21 O8 H22 106(6) . . . no

loop_
_geom_bond_atom_site_label_1
_geom_bond_atom_site_label_2
_geom_bond_distance
_geom_bond_site_symmetry_1
_geom_bond_site_symmetry_2
_geom_bond_publ_flag
Co Cl 2.223(4) . . yes
Co O7 1.924(3) . . yes
Co N1 1.952(4) . . yes
Co N2 1.947(3) . . yes
Co N3 1.955(3) . . yes
Co N4 1.952(3) . . yes
S1 S2 2.0346(19) . . yes
S1 P1 2.1191(15) . . yes
S2 S3 2.0608(16) . . yes
S3 P2 2.1223(16) . . yes
P1 O3 1.461(3) . . yes
P1 O1 1.569(3) . . yes
P1 O2 1.493(3) . . yes
P2 O4 1.550(3) . . yes
P2 O5 1.502(3) . . yes
P2 O6 1.478(3) . . yes
N1 C1 1.472(6) . . yes
N2 C2 1.488(7) . . yes
N3 C3 1.482(5) . . yes
N4 C4 1.492(6) . . yes
O7 H18 0.68(3) . . no
O7 H17 0.77(3) . . no
C1 C2 1.494(7) . . no
C3 C4 1.492(6) . . no
O4 H20 0.78(5) . . no
O8 H21 0.83(7) . . no
O8 H22 0.86(6) . . no

loop_
_geom_hbond_atom_site_label_D
_geom_hbond_atom_site_label_H
_geom_hbond_atom_site_label_A
_geom_hbond_distance_DH
_geom_hbond_distance_HA
_geom_hbond_distance_DA
_geom_hbond_angle_DHA
_geom_hbond_site_symmetry_A
_geom_hbond_publ_flag
O7 H17 O6 0.77(3) 1.83(4) 2.565(3) 159(2) 2_666 yes
O7 H18 O3 0.68(3) 1.89(3) 2.534(4) 159(4) 2_656 yes
O4 H20 O2 0.78(5) 1.75(5) 2.493(5) 158(5) 1_655 yes
O8 H21 Cl 0.83(7) 2.80(7) 3.453(4) 137(5) 1_655 yes
O8 H22 O5 0.86(6) 2.00(6) 2.824(4) 162(5) . yes

loop_
_geom_torsion_atom_site_label_1
_geom_torsion_atom_site_label_2
_geom_torsion_atom_site_label_3
_geom_torsion_atom_site_label_4
_geom_torsion
_geom_torsion_site_symmetry_1
_geom_torsion_site_symmetry_2
_geom_torsion_site_symmetry_3
_geom_torsion_site_symmetry_4
_geom_torsion_publ_flag
Cl Co N1 C1 75.7(3) . . . . no
O7 Co N1 C1 -105.4(3) . . . . no
N2 Co N1 C1 -16.3(3) . . . . no
N4 Co N1 C1 167.1(3) . . . . no
Cl Co N2 C2 -101.1(3) . . . . no
O7 Co N2 C2 80.2(3) . . . . no
N1 Co N2 C2 -11.3(3) . . . . no
N3 Co N2 C2 169.1(3) . . . . no
Cl Co N3 C3 79.2(3) . . . . no
O7 Co N3 C3 -99.7(3) . . . . no
N2 Co N3 C3 171.1(3) . . . . no
N4 Co N3 C3 -12.3(3) . . . . no
Cl Co N4 C4 -105.2(3) . . . . no
O7 Co N4 C4 73.6(3) . . . . no
N1 Co N4 C4 164.8(3) . . . . no
N3 Co N4 C4 -15.5(3) . . . . no
S2 S1 P1 O1 -81.87(14) . . . . no
S2 S1 P1 O2 167.35(13) . . . . no
S2 S1 P1 O3 39.56(16) . . . . no
P1 S1 S2 S3 95.25(7) . . . . no
S1 S2 S3 P2 -93.68(8) . . . . no
S2 S3 P2 O4 -39.91(15) . . . . no
S2 S3 P2 O5 75.45(14) . . . . no
S2 S3 P2 O6 -160.39(14) . . . . no
Co N1 C1 C2 40.1(5) . . . . no
Co N2 C2 C1 36.3(5) . . . . no
Co N3 C3 C4 37.6(4) . . . . no
Co N4 C4 C3 39.9(4) . . . . no
N1 C1 C2 N2 -50.0(5) . . . . no
N3 C3 C4 N4 -50.6(5) . . . . no
